data_2202703
loop_
_publ_author_name
'Song, Qing-Bao'
'Li, Yi-Zhi'
'Liang, Yong-Min '
'Ma, Yong-Xiang'

_publ_section_title
;
 (2<i>RS</i>,5<i>SR</i>)-2,5-Diferrocenyl-1,6-dibenzoyl-3,4-dithiahexane
;
_journal_issue 10
_journal_name_full 'Acta Crystallographica Section E'
_journal_page_first m861
_journal_page_last m863
_journal_paper_doi 10.1107/S1600536803019159
_journal_volume 59
_journal_year 2003
_chemical_formula_iupac 'C38 H34 Fe2 O2 S2'
_chemical_formula_moiety 'C38 H34 Fe2 O2 S2'
_chemical_formula_sum 'C38 H34 Fe2 O2 S2'
_chemical_formula_weight 698.47
_chemical_name_systematic
;
(2RS,5SR)-2,5-Diferrocenyl-1,6-dibenzoyl-3,4-dithiahexane
;
_space_group_IT_number 2
_symmetry_cell_setting triclinic
_symmetry_space_group_name_Hall '-P 1'
_symmetry_space_group_name_H-M 'P -1'
_atom_sites_solution_hydrogens geom
_atom_sites_solution_primary direct
_atom_sites_solution_secondary difmap
_cell_angle_alpha 109.01(3)
_cell_angle_beta 93.90(3)
_cell_angle_gamma 99.56(3)
_cell_formula_units_Z 2
_cell_length_a 11.492(2)
_cell_length_b 11.806(2)
_cell_length_c 12.511(3)
_cell_measurement_reflns_used 25
_cell_measurement_temperature 293(2)
_cell_measurement_theta_max 25.83
_cell_measurement_theta_min 2.01
_cell_volume 1568.9(7)
_computing_cell_refinement 'XSCANS '
_computing_data_collection 'XSCANS (Bruker, 1997)'
_computing_data_reduction 'SHELXTL (Bruker, 1997)'
_computing_molecular_graphics 'SHELXTL '
_computing_publication_material 'SHELXTL '
_computing_structure_refinement 'SHELXTL '
_computing_structure_solution 'SHELXTL '
_diffrn_ambient_temperature 293(2)
_diffrn_measured_fraction_theta_full 1.000
_diffrn_measured_fraction_theta_max 1.000
_diffrn_measurement_device_type 'Bruker P4'
_diffrn_measurement_method '\w scans'
_diffrn_radiation_monochromator graphite
_diffrn_radiation_source 'sealed tube'
_diffrn_radiation_type MoK\a
_diffrn_radiation_wavelength 0.71073
_diffrn_reflns_av_R_equivalents 0.000
_diffrn_reflns_av_sigmaI/netI 0.025
_diffrn_reflns_limit_h_max 14
_diffrn_reflns_limit_h_min -14
_diffrn_reflns_limit_k_max 14
_diffrn_reflns_limit_k_min -15
_diffrn_reflns_limit_l_max 15
_diffrn_reflns_limit_l_min 0
_diffrn_reflns_number 6839
_diffrn_reflns_theta_full 27.00
_diffrn_reflns_theta_max 27.00
_diffrn_reflns_theta_min 1.74
_diffrn_standards_decay_% 0.001
_diffrn_standards_interval_count 97
_diffrn_standards_number 3
_exptl_absorpt_coefficient_mu 1.092
_exptl_absorpt_correction_T_max 0.76
_exptl_absorpt_correction_T_min 0.73
_exptl_absorpt_correction_type psi-scan
_exptl_absorpt_process_details '(SHELXTL; Bruker, 1997)'
_exptl_crystal_colour orange
_exptl_crystal_density_diffrn 1.479
_exptl_crystal_density_method 'not measured'
_exptl_crystal_description needle
_exptl_crystal_F_000 724
_exptl_crystal_size_max 0.35
_exptl_crystal_size_mid 0.25
_exptl_crystal_size_min 0.25
_refine_diff_density_max 0.696
_refine_diff_density_min -0.677
_refine_ls_extinction_method none
_refine_ls_goodness_of_fit_ref 1.049
_refine_ls_hydrogen_treatment constr
_refine_ls_matrix_type full
_refine_ls_number_parameters 397
_refine_ls_number_reflns 6840
_refine_ls_number_restraints 0
_refine_ls_restrained_S_all 1.049
_refine_ls_R_factor_all 0.0415
_refine_ls_R_factor_gt 0.0413
_refine_ls_shift/su_max 0.000
_refine_ls_shift/su_mean 0.000
_refine_ls_structure_factor_coef Fsqd
_refine_ls_weighting_details 'calc w = 1/[\s^2^(Fo^2^)+(0.0400P)^2^+1.5500P] where P = (Fo^2^+2Fc^2^)/3'
_refine_ls_weighting_scheme calc
_refine_ls_wR_factor_gt 0.0958
_refine_ls_wR_factor_ref 0.0988
_reflns_number_gt 6778
_reflns_number_total 6839
_reflns_threshold_expression I>2\s(I)
_cod_data_source_file lh6103.cif
_cod_data_source_block I
_cod_depositor_comments
;
The following automatic conversions were performed:
'_symmetry_cell_setting' value 'Triclinic' changed to 'triclinic'
according to '/home/saulius/struct/CIF-dictionaries/cif_core.dic'
dictionary named 'cif_core.dic' version 2.4.1 from 2010-06-29.

Automatic conversion script
Id: cif_fix_enum 1527 2010-12-29 10:47:43Z saulius 

The following automatic conversions were performed:

'_symmetry_cell_setting' value 'Triclinic' changed to 'triclinic'
according to /home/saulius/struct/CIF-dictionaries/cif_core.dic
dictionary named 'cif_core.dic' version 2.4.1 from 2010-06-29.

Automatic conversion script
Id: cif_fix_values 1715 2011-07-08 13:25:40Z adriana 
;
_cod_database_code 2202703
_cod_database_fobs_code 2202703

loop_
_symmetry_equiv_pos_as_xyz
'x, y, z'
'-x, -y, -z'

loop_
_atom_site_label
_atom_site_fract_x
_atom_site_fract_y
_atom_site_fract_z
_atom_site_U_iso_or_equiv
_atom_site_adp_type
_atom_site_calc_flag
_atom_site_refinement_flags
_atom_site_occupancy
_atom_site_disorder_assembly
_atom_site_disorder_group
_atom_site_type_symbol
Fe1 0.28840(3) 0.41983(3) 0.08023(3) 0.04578(10) Uani d . 1 . . Fe
Fe2 0.36243(3) 1.15702(3) 0.45364(3) 0.04581(10) Uani d . 1 . . Fe
S1 0.14545(6) 0.66716(6) 0.24080(5) 0.04620(14) Uani d . 1 . . S
S2 0.05749(6) 0.80526(6) 0.29767(5) 0.04617(14) Uani d . 1 . . S
O1 0.38905(15) 0.82894(16) 0.03496(15) 0.0466(4) Uani d . 1 . . O
O2 0.00623(15) 0.84705(16) 0.56174(15) 0.0464(4) Uani d . 1 . . O
C1 0.2213(2) 0.3421(2) 0.1930(2) 0.0466(5) Uani d . 1 . . C
H1 0.1380 0.3321 0.2070 0.056 Uiso calc R 1 . . H
C2 0.2675(2) 0.2569(2) 0.1099(2) 0.0460(5) Uani d . 1 . . C
H2 0.2253 0.1765 0.0582 0.055 Uiso calc R 1 . . H
C3 0.3880(2) 0.3098(2) 0.1178(2) 0.0467(5) Uani d . 1 . . C
H3 0.4438 0.2711 0.0690 0.056 Uiso calc R 1 . . H
C4 0.4191(2) 0.4250(2) 0.2049(2) 0.0459(5) Uani d . 1 . . C
H4 0.4977 0.4790 0.2286 0.055 Uiso calc R 1 . . H
C5 0.3103(2) 0.4463(2) 0.2514(2) 0.0464(5) Uani d . 1 . . C
H5 0.3003 0.5189 0.3133 0.056 Uiso calc R 1 . . H
C6 0.15488(14) 0.4699(2) 0.0008(2) 0.0455(5) Uani d . 1 . . C
H6 0.0754 0.4620 0.0194 0.055 Uiso d RD 1 . . H
C7 0.1979(2) 0.3770(2) -0.0780(2) 0.0458(5) Uani d . 1 . . C
H7 0.1517 0.2967 -0.1260 0.055 Uiso calc R 1 . . H
C8 0.3178(2) 0.4221(2) -0.0779(2) 0.0459(5) Uani d . 1 . . C
H8 0.3712 0.3775 -0.1253 0.055 Uiso calc R 1 . . H
C9 0.3510(2) 0.5428(2) 0.0039(2) 0.0464(5) Uani d . 1 . . C
H9 0.4306 0.5947 0.0218 0.056 Uiso calc R 1 . . H
C10 0.2490(2) 0.5740(2) 0.0560(2) 0.0461(5) Uani d . 1 . . C
C11 0.2401(2) 0.6951(2) 0.1331(2) 0.0466(5) Uani d . 1 . . C
H11 0.3199 0.7374 0.1727 0.056 Uiso calc R 1 . . H
C12 0.1932(2) 0.7741(2) 0.0742(2) 0.0462(5) Uani d . 1 . . C
H12A 0.1625 0.8372 0.1295 0.055 Uiso calc R 1 . . H
H12B 0.1275 0.7245 0.0163 0.055 Uiso calc R 1 . . H
C13 0.2858(2) 0.8342(2) 0.0190(2) 0.0465(5) Uani d . 1 . . C
C14 0.2459(2) 0.9028(2) -0.0532(2) 0.0467(5) Uani d . 1 . . C
C15 0.3336(2) 0.9692(2) -0.0927(2) 0.0471(5) Uani d . 1 . . C
H15 0.4132 0.9675 -0.0758 0.057 Uiso calc R 1 . . H
C16 0.3023(2) 1.0380(2) -0.1574(2) 0.0477(5) Uani d . 1 . . C
H16 0.3610 1.0825 -0.1838 0.057 Uiso calc R 1 . . H
C17 0.1833(2) 1.0405(2) -0.1827(2) 0.0461(5) Uani d . 1 . . C
H17 0.1623 1.0866 -0.2260 0.055 Uiso calc R 1 . . H
C18 0.0955(2) 0.9741(2) -0.1432(2) 0.0467(5) Uani d . 1 . . C
H18 0.0159 0.9758 -0.1601 0.056 Uiso calc R 1 . . H
C19 0.1268(2) 0.9053(2) -0.0785(2) 0.0475(5) Uani d . 1 . . C
H19 0.0681 0.8609 -0.0520 0.057 Uiso calc R 1 . . H
C20 0.3141(2) 1.3181(2) 0.5252(2) 0.0459(5) Uani d . 1 . . C
H20 0.2540 1.3512 0.4918 0.055 Uiso calc R 1 . . H
C21 0.2962(2) 1.2482(2) 0.5958(2) 0.0458(5) Uani d . 1 . . C
H21 0.2205 1.2214 0.6204 0.055 Uiso calc R 1 . . H
C22 0.4029(2) 1.2231(2) 0.6228(2) 0.0463(5) Uani d . 1 . . C
H22 0.4184 1.1758 0.6717 0.056 Uiso calc R 1 . . H
C23 0.4857(2) 1.2821(2) 0.5768(2) 0.0469(5) Uani d . 1 . . C
H23 0.5711 1.2821 0.5851 0.056 Uiso calc R 1 . . H
C24 0.4328(2) 1.3357(2) 0.5158(2) 0.0455(5) Uani d . 1 . . C
H24 0.4728 1.3833 0.4728 0.055 Uiso calc R 1 . . H
C25 0.3746(2) 0.9778(2) 0.3848(2) 0.0459(5) Uani d . 1 . . C
H25 0.4082 0.9307 0.4264 0.055 Uiso calc R 1 . . H
C26 0.4403(2) 1.0470(2) 0.3272(2) 0.0462(5) Uani d . 1 . . C
H26 0.5257 1.0553 0.3213 0.055 Uiso calc R 1 . . H
C27 0.3602(2) 1.1030(2) 0.2811(2) 0.0466(5) Uani d . 1 . . C
H27 0.3784 1.1558 0.2356 0.056 Uiso calc R 1 . . H
C28 0.2477(2) 1.0636(2) 0.3098(2) 0.0460(5) Uani d . 1 . . C
H28 0.1740 1.0871 0.2886 0.055 Uiso calc R 1 . . H
C29 0.2570(2) 0.9892(2) 0.3760(2) 0.0466(5) Uani d . 1 . . C
C30 0.1559(2) 0.9238(2) 0.4151(2) 0.0466(5) Uani d . 1 . . C
H30 0.1089 0.9842 0.4519 0.056 Uiso calc R 1 . . H
C31 0.1981(2) 0.8710(2) 0.5049(2) 0.0460(5) Uani d . 1 . . C
H31A 0.2428 0.8090 0.4693 0.055 Uiso calc R 1 . . H
H31B 0.2523 0.9359 0.5648 0.055 Uiso calc R 1 . . H
C32 0.1020(2) 0.8155(2) 0.5585(2) 0.0471(5) Uani d D 1 . . C
C33 0.1282(2) 0.7227(2) 0.6073(2) 0.0456(5) Uani d D 1 . . C
C34 0.0333(2) 0.6488(2) 0.6308(2) 0.0473(5) Uani d . 1 . . C
H34 -0.0444 0.6555 0.6121 0.057 Uiso calc R 1 . . H
C35 0.0545(2) 0.5648(2) 0.6823(2) 0.0460(5) Uani d . 1 . . C
H35 -0.0090 0.5154 0.6980 0.055 Uiso calc R 1 . . H
C36 0.1706(2) 0.5548(2) 0.7103(2) 0.0472(5) Uani d . 1 . . C
H36 0.1847 0.4986 0.7447 0.057 Uiso calc R 1 . . H
C37 0.2654(2) 0.6287(2) 0.6868(2) 0.0463(5) Uani d . 1 . . C
H37 0.3431 0.6220 0.7055 0.056 Uiso calc R 1 . . H
C38 0.2442(2) 0.7127(2) 0.6353(2) 0.0471(5) Uani d . 1 . . C
H38 0.3077 0.7622 0.6195 0.056 Uiso calc R 1 . . H

loop_
_atom_site_aniso_label
_atom_site_aniso_U_11
_atom_site_aniso_U_22
_atom_site_aniso_U_33
_atom_site_aniso_U_12
_atom_site_aniso_U_13
_atom_site_aniso_U_23
Fe1 0.0459(2) 0.0459(2) 0.0457(2) 0.00927(15) 0.00572(15) 0.01579(15)
Fe2 0.0459(2) 0.0461(2) 0.0457(2) 0.00941(15) 0.00576(15) 0.01589(15)
S1 0.0465(3) 0.0458(3) 0.0463(3) 0.0091(2) 0.0065(2) 0.0157(3)
S2 0.0457(3) 0.0465(3) 0.0460(3) 0.0090(2) 0.0053(2) 0.0157(3)
O1 0.0460(9) 0.0478(9) 0.0467(9) 0.0095(7) 0.0067(7) 0.0168(7)
O2 0.0462(9) 0.0468(9) 0.0468(9) 0.0095(7) 0.0050(7) 0.0170(7)
C1 0.0490(13) 0.0464(13) 0.0475(13) 0.0107(10) 0.0088(10) 0.0190(11)
C2 0.0469(13) 0.0468(13) 0.0467(13) 0.0096(10) 0.0088(10) 0.0186(10)
C3 0.0475(13) 0.0492(13) 0.0473(13) 0.0106(10) 0.0096(10) 0.0203(11)
C4 0.0472(13) 0.0471(13) 0.0465(13) 0.0103(10) 0.0088(10) 0.0191(11)
C5 0.0470(13) 0.0464(13) 0.0475(13) 0.0088(10) 0.0074(10) 0.0181(11)
C6 0.0469(13) 0.0459(13) 0.0457(13) 0.0102(10) 0.0083(10) 0.0172(10)
C7 0.0452(13) 0.0472(13) 0.0461(13) 0.0085(10) 0.0086(10) 0.0173(10)
C8 0.0473(13) 0.0464(13) 0.0462(13) 0.0094(10) 0.0091(10) 0.0180(10)
C9 0.0462(13) 0.0477(13) 0.0471(13) 0.0083(10) 0.0080(10) 0.0190(11)
C10 0.0463(13) 0.0474(13) 0.0474(13) 0.0101(10) 0.0085(10) 0.0189(11)
C11 0.0474(13) 0.0475(13) 0.0473(13) 0.0094(10) 0.0090(10) 0.0188(11)
C12 0.0471(13) 0.0483(13) 0.0457(13) 0.0097(10) 0.0084(10) 0.0189(11)
C13 0.0478(13) 0.0471(13) 0.0474(13) 0.0093(10) 0.0091(10) 0.0192(11)
C14 0.0476(13) 0.0470(13) 0.0476(13) 0.0096(10) 0.0082(10) 0.0185(11)
C15 0.0478(13) 0.0481(13) 0.0465(13) 0.0086(10) 0.0081(10) 0.0177(11)
C16 0.0488(13) 0.0472(13) 0.0481(13) 0.0098(10) 0.0101(11) 0.0169(11)
C17 0.0481(13) 0.0453(13) 0.0476(13) 0.0097(10) 0.0101(10) 0.0186(10)
C18 0.0490(13) 0.0449(13) 0.0491(13) 0.0074(10) 0.0094(10) 0.0203(11)
C19 0.0480(13) 0.0491(13) 0.0472(13) 0.0090(10) 0.0085(10) 0.0189(11)
C20 0.0454(13) 0.0465(13) 0.0468(13) 0.0088(10) 0.0092(10) 0.0169(10)
C21 0.0455(13) 0.0464(13) 0.0470(13) 0.0093(10) 0.0092(10) 0.0173(10)
C22 0.0480(13) 0.0459(13) 0.0465(13) 0.0085(10) 0.0091(10) 0.0179(10)
C23 0.0484(13) 0.0480(13) 0.0461(13) 0.0098(10) 0.0093(10) 0.0179(11)
C24 0.0456(13) 0.0471(13) 0.0458(13) 0.0095(10) 0.0081(10) 0.0179(10)
C25 0.0470(13) 0.0471(13) 0.0450(12) 0.0094(10) 0.0089(10) 0.0170(10)
C26 0.0463(13) 0.0459(13) 0.0488(13) 0.0100(10) 0.0091(10) 0.0186(11)
C27 0.0462(13) 0.0469(13) 0.0486(13) 0.0085(10) 0.0081(10) 0.0189(11)
C28 0.0464(13) 0.0478(13) 0.0467(13) 0.0094(10) 0.0099(10) 0.0193(11)
C29 0.0478(13) 0.0482(13) 0.0459(13) 0.0104(10) 0.0084(10) 0.0182(11)
C30 0.0476(13) 0.0472(13) 0.0461(13) 0.0090(10) 0.0077(10) 0.0175(11)
C31 0.0476(13) 0.0457(13) 0.0464(13) 0.0090(10) 0.0088(10) 0.0177(10)
C32 0.0489(13) 0.0476(13) 0.0472(13) 0.0091(11) 0.0093(10) 0.0190(11)
C33 0.0446(12) 0.0471(13) 0.0468(13) 0.0096(10) 0.0085(10) 0.0179(11)
C34 0.0491(13) 0.0476(13) 0.0467(13) 0.0091(10) 0.0100(10) 0.0178(11)
C35 0.0476(13) 0.0465(13) 0.0461(13) 0.0097(10) 0.0086(10) 0.0179(10)
C36 0.0459(13) 0.0508(13) 0.0457(13) 0.0092(10) 0.0069(10) 0.0175(11)
C37 0.0466(13) 0.0471(13) 0.0474(13) 0.0089(10) 0.0086(10) 0.0187(11)
C38 0.0475(13) 0.0477(13) 0.0475(13) 0.0109(10) 0.0074(10) 0.0174(11)

loop_
_atom_type_symbol
_atom_type_description
_atom_type_scat_dispersion_real
_atom_type_scat_dispersion_imag
_atom_type_scat_source
C C 0.0033 0.0016 'International Tables Vol C Tables 4.2.6.8 and 6.1.1.4'
H H 0.0000 0.0000 'International Tables Vol C Tables 4.2.6.8 and 6.1.1.4'
O O 0.0106 0.0060 'International Tables Vol C Tables 4.2.6.8 and 6.1.1.4'
S S 0.1246 0.1234 'International Tables Vol C Tables 4.2.6.8 and 6.1.1.4'
Fe Fe 0.3463 0.8444 'International Tables Vol C Tables 4.2.6.8 and 6.1.1.4'

loop_
_geom_angle_atom_site_label_1
_geom_angle_atom_site_label_2
_geom_angle_atom_site_label_3
_geom_angle
C3 Fe1 C7 121.94(11)
C3 Fe1 C8 107.17(11)
C7 Fe1 C8 39.96(10)
C3 Fe1 C6 158.60(10)
C7 Fe1 C6 40.15(10)
C8 Fe1 C6 66.72(10)
C3 Fe1 C1 66.59(10)
C7 Fe1 C1 120.48(10)
C8 Fe1 C1 154.49(10)
C6 Fe1 C1 109.49(10)
C3 Fe1 C9 122.46(10)
C7 Fe1 C9 68.50(10)
C8 Fe1 C9 40.93(10)
C6 Fe1 C9 67.40(10)
C1 Fe1 C9 163.40(10)
C3 Fe1 C5 67.66(10)
C7 Fe1 C5 156.85(10)
C8 Fe1 C5 162.83(10)
C6 Fe1 C5 124.04(10)
C1 Fe1 C5 40.24(10)
C9 Fe1 C5 126.77(10)
C3 Fe1 C2 40.40(10)
C7 Fe1 C2 104.55(11)
C8 Fe1 C2 119.21(10)
C6 Fe1 C2 122.87(10)
C1 Fe1 C2 39.78(10)
C9 Fe1 C2 155.99(10)
C5 Fe1 C2 68.27(10)
C3 Fe1 C10 158.32(10)
C7 Fe1 C10 69.48(10)
C8 Fe1 C10 68.76(10)
C6 Fe1 C10 41.04(10)
C1 Fe1 C10 126.23(10)
C9 Fe1 C10 40.61(10)
C5 Fe1 C10 109.60(11)
C2 Fe1 C10 160.55(10)
C3 Fe1 C4 40.38(10)
C7 Fe1 C4 159.03(10)
C8 Fe1 C4 124.64(10)
C6 Fe1 C4 159.90(10)
C1 Fe1 C4 67.78(10)
C9 Fe1 C4 109.15(10)
C5 Fe1 C4 40.88(10)
C2 Fe1 C4 68.72(10)
C10 Fe1 C4 123.24(10)
C22 Fe2 C24 66.17(11)
C22 Fe2 C20 67.10(11)
C24 Fe2 C20 39.81(10)
C22 Fe2 C23 39.46(10)
C24 Fe2 C23 38.21(10)
C20 Fe2 C23 65.62(11)
C22 Fe2 C28 152.01(10)
C24 Fe2 C28 128.19(10)
C20 Fe2 C28 107.36(11)
C23 Fe2 C28 165.21(10)
C22 Fe2 C21 39.36(10)
C24 Fe2 C21 66.59(10)
C20 Fe2 C21 40.45(10)
C23 Fe2 C21 65.54(10)
C28 Fe2 C21 118.41(11)
C22 Fe2 C29 120.21(11)
C24 Fe2 C29 166.12(10)
C20 Fe2 C29 128.67(10)
C23 Fe2 C29 154.07(10)
C28 Fe2 C29 40.43(10)
C21 Fe2 C29 109.70(11)
C22 Fe2 C27 167.31(10)
C24 Fe2 C27 106.93(11)
C20 Fe2 C27 115.10(11)
C23 Fe2 C27 128.72(10)
C28 Fe2 C27 40.61(10)
C21 Fe2 C27 149.56(10)
C29 Fe2 C27 69.06(10)
C22 Fe2 C25 112.85(11)
C24 Fe2 C25 152.55(10)
C20 Fe2 C25 167.48(10)
C23 Fe2 C25 122.96(11)
C28 Fe2 C25 66.43(11)
C21 Fe2 C25 131.52(10)
C29 Fe2 C25 39.63(10)
C27 Fe2 C25 67.94(10)
C22 Fe2 C26 131.98(11)
C24 Fe2 C26 118.03(10)
C20 Fe2 C26 148.98(10)
C23 Fe2 C26 111.59(11)
C28 Fe2 C26 67.14(10)
C21 Fe2 C26 169.49(10)
C29 Fe2 C26 68.12(10)
C27 Fe2 C26 40.36(10)
C25 Fe2 C26 40.46(10)
C11 S1 S2 109.66(9)
C30 S2 S1 106.68(9)
C2 C1 C5 110.6(2)
C2 C1 Fe1 70.48(15)
C5 C1 Fe1 70.19(15)
C2 C1 H1 124.7
C5 C1 H1 124.7
Fe1 C1 H1 124.7
C1 C2 C3 105.4(2)
C1 C2 Fe1 69.74(15)
C3 C2 Fe1 68.05(14)
C1 C2 H2 127.3
C3 C2 H2 127.3
Fe1 C2 H2 127.3
C2 C3 C4 111.7(2)
C2 C3 Fe1 71.55(15)
C4 C3 Fe1 72.13(15)
C2 C3 H3 124.1
C4 C3 H3 124.1
Fe1 C3 H3 124.1
C3 C4 C5 105.1(2)
C3 C4 Fe1 67.49(15)
C5 C4 Fe1 68.94(14)
C3 C4 H4 127.4
C5 C4 H4 127.4
Fe1 C4 H4 127.4
C1 C5 C4 107.2(2)
C1 C5 Fe1 69.57(15)
C4 C5 Fe1 70.18(15)
C1 C5 H5 126.4
C4 C5 H5 126.4
Fe1 C5 H5 126.4
C7 C6 C10 110.61(19)
C7 C6 Fe1 69.75(11)
C10 C6 Fe1 70.00(11)
C7 C6 H6 124.3
C10 C6 H6 124.9
Fe1 C6 H6 123.2
C8 C7 C6 106.9(2)
C8 C7 Fe1 70.04(15)
C6 C7 Fe1 70.10(12)
C8 C7 H7 126.5
C6 C7 H7 126.5
Fe1 C7 H7 126.5
C7 C8 C9 109.2(2)
C7 C8 Fe1 70.00(15)
C9 C8 Fe1 69.87(14)
C7 C8 H8 125.4
C9 C8 H8 125.4
Fe1 C8 H8 125.4
C10 C9 C8 108.3(2)
C10 C9 Fe1 70.04(14)
C8 C9 Fe1 69.20(14)
C10 C9 H9 125.8
C8 C9 H9 125.8
Fe1 C9 H9 125.8
C9 C10 C6 105.0(2)
C9 C10 C11 125.9(2)
C6 C10 C11 128.3(2)
C9 C10 Fe1 69.36(14)
C6 C10 Fe1 68.96(11)
C11 C10 Fe1 133.99(18)
C10 C11 C12 114.2(2)
C10 C11 S1 105.90(17)
C12 C11 S1 112.35(17)
C10 C11 H11 108.1
C12 C11 H11 108.1
S1 C11 H11 108.1
C11 C12 C13 113.4(2)
C11 C12 H12A 108.9
C13 C12 H12A 108.9
C11 C12 H12B 108.9
C13 C12 H12B 108.9
H12A C12 H12B 107.7
O1 C13 C14 121.2(2)
O1 C13 C12 120.9(2)
C14 C13 C12 117.9(2)
C19 C14 C15 120.0(2)
C19 C14 C13 122.7(2)
C15 C14 C13 117.3(2)
C14 C15 C16 120.0(2)
C14 C15 H15 120.0
C16 C15 H15 120.0
C17 C16 C15 120.0(2)
C17 C16 H16 120.0
C15 C16 H16 120.0
C16 C17 C18 120.0(2)
C16 C17 H17 120.0
C18 C17 H17 120.0
C17 C18 C19 120.0(2)
C17 C18 H18 120.0
C19 C18 H18 120.0
C14 C19 C18 120.0(2)
C14 C19 H19 120.0
C18 C19 H19 120.0
C24 C20 C21 106.4(2)
C24 C20 Fe2 69.64(15)
C21 C20 Fe2 70.50(15)
C24 C20 H20 126.8
C21 C20 H20 126.8
Fe2 C20 H20 126.8
C22 C21 C20 107.1(2)
C22 C21 Fe2 68.95(15)
C20 C21 Fe2 69.04(15)
C22 C21 H21 126.5
C20 C21 H21 126.5
Fe2 C21 H21 126.5
C21 C22 C23 107.9(2)
C21 C22 Fe2 71.69(16)
C23 C22 Fe2 71.41(16)
C21 C22 H22 126.0
C23 C22 H22 126.0
Fe2 C22 H22 126.0
C24 C23 C22 109.3(2)
C24 C23 Fe2 69.88(16)
C22 C23 Fe2 69.13(15)
C24 C23 H23 125.3
C22 C23 H23 125.3
Fe2 C23 H23 125.3
C23 C24 C20 109.2(2)
C23 C24 Fe2 71.91(16)
C20 C24 Fe2 70.55(15)
C23 C24 H24 125.4
C20 C24 H24 125.4
Fe2 C24 H24 125.4
C29 C25 C26 109.8(2)
C29 C25 Fe2 69.79(15)
C26 C25 Fe2 70.33(15)
C29 C25 H25 125.1
C26 C25 H25 125.1
Fe2 C25 H25 125.1
C27 C26 C25 107.4(2)
C27 C26 Fe2 69.17(15)
C25 C26 Fe2 69.21(14)
C27 C26 H26 126.3
C25 C26 H26 126.3
Fe2 C26 H26 126.3
C28 C27 C26 106.1(2)
C28 C27 Fe2 69.09(15)
C26 C27 Fe2 70.47(15)
C28 C27 H27 126.9
C26 C27 H27 126.9
Fe2 C27 H27 126.9
C29 C28 C27 110.3(2)
C29 C28 Fe2 70.09(15)
C27 C28 Fe2 70.29(15)
C29 C28 H28 124.8
C27 C28 H28 124.8
Fe2 C28 H28 124.8
C25 C29 C28 106.3(2)
C25 C29 C30 127.6(2)
C28 C29 C30 125.6(2)
C25 C29 Fe2 70.58(15)
C28 C29 Fe2 69.48(15)
C30 C29 Fe2 130.44(18)
C29 C30 C31 112.2(2)
C29 C30 S2 112.55(18)
C31 C30 S2 110.55(18)
C29 C30 H30 107.1
C31 C30 H30 107.1
S2 C30 H30 107.1
C32 C31 C30 115.8(2)
C32 C31 H31A 108.3
C30 C31 H31A 108.3
C32 C31 H31B 108.3
C30 C31 H31B 108.3
H31A C31 H31B 107.4
O2 C32 C33 121.7(2)
O2 C32 C31 120.55(19)
C33 C32 C31 117.7(2)
C38 C33 C34 120.0(2)
C38 C33 C32 121.7(2)
C34 C33 C32 118.2(2)
C35 C34 C33 120.0(2)
C35 C34 H34 120.0
C33 C34 H34 120.0
C36 C35 C34 120.0(2)
C36 C35 H35 120.0
C34 C35 H35 120.0
C35 C36 C37 120.0(2)
C35 C36 H36 120.0
C37 C36 H36 120.0
C38 C37 C36 120.0(2)
C38 C37 H37 120.0
C36 C37 H37 120.0
C37 C38 C33 120.0(2)
C37 C38 H38 120.0
C33 C38 H38 120.0

loop_
_geom_bond_atom_site_label_1
_geom_bond_atom_site_label_2
_geom_bond_site_symmetry_2
_geom_bond_distance
_geom_bond_publ_flag
Fe1 C3 . 2.008(3) ?
Fe1 C7 . 2.037(3) ?
Fe1 C8 . 2.037(3) ?
Fe1 C6 . 2.0413(10) ?
Fe1 C1 . 2.045(3) ?
Fe1 C9 . 2.046(3) ?
Fe1 C5 . 2.053(3) ?
Fe1 C2 . 2.054(3) ?
Fe1 C10 . 2.055(3) ?
Fe1 C4 . 2.069(3) ?
Fe2 C22 . 1.993(3) ?
Fe2 C24 . 1.997(3) ?
Fe2 C20 . 2.009(3) ?
Fe2 C23 . 2.022(3) ?
Fe2 C28 . 2.024(3) ?
Fe2 C21 . 2.028(3) ?
Fe2 C29 . 2.031(3) ?
Fe2 C27 . 2.039(3) ?
Fe2 C25 . 2.042(3) ?
Fe2 C26 . 2.056(3) ?
S1 C11 . 1.865(3) ?
S1 S2 . 2.0189(11) ?
S2 C30 . 1.818(3) ?
O1 C13 . 1.204(3) ?
O2 C32 . 1.219(3) ?
C1 C2 . 1.395(4) ?
C1 C5 . 1.409(4) ?
C1 H1 . 0.9800 ?
C2 C3 . 1.403(3) ?
C2 H2 . 0.9800 ?
C3 C4 . 1.409(4) ?
C3 H3 . 0.9800 ?
C4 C5 . 1.440(3) ?
C4 H4 . 0.9800 ?
C5 H5 . 0.9800 ?
C6 C7 . 1.400(3) ?
C6 C10 . 1.436(3) ?
C6 H6 . 0.9546 ?
C7 C8 . 1.392(3) ?
C7 H7 . 0.9800 ?
C8 C9 . 1.428(4) ?
C8 H8 . 0.9800 ?
C9 C10 . 1.423(3) ?
C9 H9 . 0.9800 ?
C10 C11 . 1.465(4) ?
C11 C12 . 1.505(3) ?
C11 H11 . 0.9800 ?
C12 C13 . 1.510(3) ?
C12 H12A . 0.9700 ?
C12 H12B . 0.9700 ?
C13 C14 . 1.493(3) ?
C14 C19 . 1.390(4) ?
C14 C15 . 1.390(3) ?
C15 C16 . 1.390(4) ?
C15 H15 . 0.9300 ?
C16 C17 . 1.390(4) ?
C16 H16 . 0.9300 ?
C17 C18 . 1.390(3) ?
C17 H17 . 0.9300 ?
C18 C19 . 1.390(3) ?
C18 H18 . 0.9300 ?
C19 H19 . 0.9300 ?
C20 C24 . 1.364(3) ?
C20 C21 . 1.396(3) ?
C20 H20 . 0.9800 ?
C21 C22 . 1.355(4) ?
C21 H21 . 0.9800 ?
C22 C23 . 1.356(3) ?
C22 H22 . 0.9800 ?
C23 C24 . 1.316(4) ?
C23 H23 . 0.9800 ?
C24 H24 . 0.9800 ?
C25 C29 . 1.381(3) ?
C25 C26 . 1.417(3) ?
C25 H25 . 0.9800 ?
C26 C27 . 1.413(3) ?
C26 H26 . 0.9800 ?
C27 C28 . 1.410(3) ?
C27 H27 . 0.9800 ?
C28 C29 . 1.401(3) ?
C28 H28 . 0.9800 ?
C29 C30 . 1.487(3) ?
C30 C31 . 1.539(3) ?
C30 H30 . 0.9800 ?
C31 C32 . 1.498(3) ?
C31 H31A . 0.9700 ?
C31 H31B . 0.9700 ?
C32 C33 . 1.478(3) ?
C33 C38 . 1.390(3) ?
C33 C34 . 1.390(3) ?
C34 C35 . 1.390(3) ?
C34 H34 . 0.9300 ?
C35 C36 . 1.390(4) ?
C35 H35 . 0.9300 ?
C36 C37 . 1.390(3) ?
C36 H36 . 0.9300 ?
C37 C38 . 1.390(3) ?
C37 H37 . 0.9300 ?
C38 H38 . 0.9300 ?

loop_
_geom_hbond_atom_site_label_D
_geom_hbond_atom_site_label_H
_geom_hbond_atom_site_label_A
_geom_hbond_site_symmetry_A
_geom_hbond_distance_DH
_geom_hbond_distance_HA
_geom_hbond_distance_DA
_geom_hbond_angle_DHA
C12 H12A S2 . 0.97 2.60 3.240(3) 124.0
C31 H31A S1 . 0.97 2.84 3.337(3) 112.9
C35 H35 S1 2_566 0.93 2.79 3.692(3) 162.9
C7 H7 S2 2_565 0.98 2.91 3.708(3) 138.8

loop_
_geom_torsion_atom_site_label_1
_geom_torsion_atom_site_label_2
_geom_torsion_atom_site_label_3
_geom_torsion_atom_site_label_4
_geom_torsion
C11 S1 S2 C30 -86.69(13)
C3 Fe1 C1 C2 -39.02(15)
C7 Fe1 C1 C2 75.44(18)
C8 Fe1 C1 C2 41.7(3)
C6 Fe1 C1 C2 118.34(16)
C9 Fe1 C1 C2 -165.5(3)
C5 Fe1 C1 C2 -121.6(2)
C10 Fe1 C1 C2 161.25(15)
C4 Fe1 C1 C2 -82.98(16)
C3 Fe1 C1 C5 82.56(16)
C7 Fe1 C1 C5 -162.97(15)
C8 Fe1 C1 C5 163.3(2)
C6 Fe1 C1 C5 -120.07(15)
C9 Fe1 C1 C5 -43.9(4)
C2 Fe1 C1 C5 121.6(2)
C10 Fe1 C1 C5 -77.17(18)
C4 Fe1 C1 C5 38.60(15)
C5 C1 C2 C3 0.2(3)
Fe1 C1 C2 C3 59.03(17)
C5 C1 C2 Fe1 -58.86(18)
C3 Fe1 C2 C1 116.9(2)
C7 Fe1 C2 C1 -120.48(16)
C8 Fe1 C2 C1 -160.83(15)
C6 Fe1 C2 C1 -81.06(18)
C9 Fe1 C2 C1 169.9(2)
C5 Fe1 C2 C1 36.32(15)
C10 Fe1 C2 C1 -51.2(4)
C4 Fe1 C2 C1 80.42(16)
C7 Fe1 C2 C3 122.58(16)
C8 Fe1 C2 C3 82.23(17)
C6 Fe1 C2 C3 161.99(15)
C1 Fe1 C2 C3 -116.9(2)
C9 Fe1 C2 C3 53.0(3)
C5 Fe1 C2 C3 -80.62(16)
C10 Fe1 C2 C3 -168.1(3)
C4 Fe1 C2 C3 -36.52(15)
C1 C2 C3 C4 1.1(3)
Fe1 C2 C3 C4 61.26(18)
C1 C2 C3 Fe1 -60.15(17)
C7 Fe1 C3 C2 -73.99(18)
C8 Fe1 C3 C2 -115.15(16)
C6 Fe1 C3 C2 -45.3(3)
C1 Fe1 C3 C2 38.43(15)
C9 Fe1 C3 C2 -157.36(15)
C5 Fe1 C3 C2 82.26(16)
C10 Fe1 C3 C2 169.3(2)
C4 Fe1 C3 C2 121.1(2)
C7 Fe1 C3 C4 164.88(14)
C8 Fe1 C3 C4 123.71(15)
C6 Fe1 C3 C4 -166.5(2)
C1 Fe1 C3 C4 -82.70(16)
C9 Fe1 C3 C4 81.50(17)
C5 Fe1 C3 C4 -38.87(15)
C2 Fe1 C3 C4 -121.1(2)
C10 Fe1 C3 C4 48.2(3)
C2 C3 C4 C5 -1.9(3)
Fe1 C3 C4 C5 59.02(17)
C2 C3 C4 Fe1 -60.92(18)
C7 Fe1 C4 C3 -38.2(3)
C8 Fe1 C4 C3 -75.01(18)
C6 Fe1 C4 C3 165.6(3)
C1 Fe1 C4 C3 79.50(16)
C9 Fe1 C4 C3 -117.95(15)
C5 Fe1 C4 C3 117.5(2)
C2 Fe1 C4 C3 36.54(15)
C10 Fe1 C4 C3 -160.79(14)
C3 Fe1 C4 C5 -117.5(2)
C7 Fe1 C4 C5 -155.7(3)
C8 Fe1 C4 C5 167.48(14)
C6 Fe1 C4 C5 48.1(3)
C1 Fe1 C4 C5 -38.01(15)
C9 Fe1 C4 C5 124.54(15)
C2 Fe1 C4 C5 -80.97(16)
C10 Fe1 C4 C5 81.70(17)
C2 C1 C5 C4 -1.3(3)
Fe1 C1 C5 C4 -60.36(17)
C2 C1 C5 Fe1 59.04(18)
C3 C4 C5 C1 1.9(3)
Fe1 C4 C5 C1 59.98(17)
C3 C4 C5 Fe1 -58.07(17)
C3 Fe1 C5 C1 -79.66(16)
C7 Fe1 C5 C1 39.9(3)
C8 Fe1 C5 C1 -155.2(3)
C6 Fe1 C5 C1 79.92(18)
C9 Fe1 C5 C1 165.67(15)
C2 Fe1 C5 C1 -35.92(15)
C10 Fe1 C5 C1 123.40(15)
C4 Fe1 C5 C1 -118.1(2)
C3 Fe1 C5 C4 38.40(15)
C7 Fe1 C5 C4 158.0(2)
C8 Fe1 C5 C4 -37.2(4)
C6 Fe1 C5 C4 -162.02(14)
C1 Fe1 C5 C4 118.1(2)
C9 Fe1 C5 C4 -76.26(18)
C2 Fe1 C5 C4 82.14(16)
C10 Fe1 C5 C4 -118.54(15)
C3 Fe1 C6 C7 -39.1(3)
C8 Fe1 C6 C7 38.36(15)
C1 Fe1 C6 C7 -114.51(15)
C9 Fe1 C6 C7 82.98(16)
C5 Fe1 C6 C7 -156.94(15)
C2 Fe1 C6 C7 -72.40(17)
C10 Fe1 C6 C7 122.2(2)
C4 Fe1 C6 C7 167.0(3)
C3 Fe1 C6 C10 -161.4(2)
C7 Fe1 C6 C10 -122.2(2)
C8 Fe1 C6 C10 -83.89(16)
C1 Fe1 C6 C10 123.25(15)
C9 Fe1 C6 C10 -39.27(14)
C5 Fe1 C6 C10 80.82(17)
C2 Fe1 C6 C10 165.35(14)
C4 Fe1 C6 C10 44.8(3)
C10 C6 C7 C8 -2.6(3)
Fe1 C6 C7 C8 -60.69(18)
C10 C6 C7 Fe1 58.11(15)
C3 Fe1 C7 C8 -78.32(18)
C6 Fe1 C7 C8 117.4(2)
C1 Fe1 C7 C8 -158.15(15)
C9 Fe1 C7 C8 37.42(15)
C5 Fe1 C7 C8 173.1(2)
C2 Fe1 C7 C8 -118.38(16)
C10 Fe1 C7 C8 81.05(16)
C4 Fe1 C7 C8 -50.1(3)
C3 Fe1 C7 C6 164.26(14)
C8 Fe1 C7 C6 -117.4(2)
C1 Fe1 C7 C6 84.42(17)
C9 Fe1 C7 C6 -80.00(16)
C5 Fe1 C7 C6 55.7(3)
C2 Fe1 C7 C6 124.20(15)
C10 Fe1 C7 C6 -36.37(15)
C4 Fe1 C7 C6 -167.6(3)
C6 C7 C8 C9 1.7(3)
Fe1 C7 C8 C9 -59.07(18)
C6 C7 C8 Fe1 60.73(16)
C3 Fe1 C8 C7 119.57(16)
C6 Fe1 C8 C7 -38.54(15)
C1 Fe1 C8 C7 48.1(3)
C9 Fe1 C8 C7 -120.3(2)
C5 Fe1 C8 C7 -170.8(3)
C2 Fe1 C8 C7 77.34(17)
C10 Fe1 C8 C7 -83.00(16)
C4 Fe1 C8 C7 160.49(15)
C3 Fe1 C8 C9 -120.08(15)
C7 Fe1 C8 C9 120.3(2)
C6 Fe1 C8 C9 81.81(16)
C1 Fe1 C8 C9 168.5(2)
C5 Fe1 C8 C9 -50.4(4)
C2 Fe1 C8 C9 -162.32(14)
C10 Fe1 C8 C9 37.34(15)
C4 Fe1 C8 C9 -79.16(18)
C7 C8 C9 C10 -0.2(3)
Fe1 C8 C9 C10 -59.31(18)
C7 C8 C9 Fe1 59.15(18)
C3 Fe1 C9 C10 -161.82(15)
C7 Fe1 C9 C10 83.14(16)
C8 Fe1 C9 C10 119.7(2)
C6 Fe1 C9 C10 39.68(15)
C1 Fe1 C9 C10 -42.8(4)
C5 Fe1 C9 C10 -76.80(18)
C2 Fe1 C9 C10 160.4(2)
C4 Fe1 C9 C10 -119.10(15)
C3 Fe1 C9 C8 78.48(18)
C7 Fe1 C9 C8 -36.57(15)
C6 Fe1 C9 C8 -80.02(16)
C1 Fe1 C9 C8 -162.5(3)
C5 Fe1 C9 C8 163.49(15)
C2 Fe1 C9 C8 40.7(3)
C10 Fe1 C9 C8 -119.7(2)
C4 Fe1 C9 C8 121.19(15)
C8 C9 C10 C6 -1.4(3)
Fe1 C9 C10 C6 -60.15(15)
C8 C9 C10 C11 -171.2(2)
Fe1 C9 C10 C11 130.1(3)
C8 C9 C10 Fe1 58.79(17)
C7 C6 C10 C9 2.4(3)
Fe1 C6 C10 C9 60.41(17)
C7 C6 C10 C11 171.9(2)
Fe1 C6 C10 C11 -130.1(3)
C7 C6 C10 Fe1 -57.97(15)
C3 Fe1 C10 C9 45.5(3)
C7 Fe1 C10 C9 -80.52(16)
C8 Fe1 C10 C9 -37.63(15)
C6 Fe1 C10 C9 -116.1(2)
C1 Fe1 C10 C9 166.08(15)
C5 Fe1 C10 C9 124.13(15)
C2 Fe1 C10 C9 -155.8(3)
C4 Fe1 C10 C9 80.69(17)
C3 Fe1 C10 C6 161.6(2)
C7 Fe1 C10 C6 35.61(14)
C8 Fe1 C10 C6 78.51(15)
C1 Fe1 C10 C6 -77.78(17)
C9 Fe1 C10 C6 116.1(2)
C5 Fe1 C10 C6 -119.74(15)
C2 Fe1 C10 C6 -39.6(4)
C4 Fe1 C10 C6 -163.17(14)
C3 Fe1 C10 C11 -75.0(4)
C7 Fe1 C10 C11 159.0(3)
C8 Fe1 C10 C11 -158.1(3)
C6 Fe1 C10 C11 123.4(3)
C1 Fe1 C10 C11 45.6(3)
C9 Fe1 C10 C11 -120.4(3)
C5 Fe1 C10 C11 3.7(3)
C2 Fe1 C10 C11 83.8(4)
C4 Fe1 C10 C11 -39.7(3)
C9 C10 C11 C12 91.9(3)
C6 C10 C11 C12 -75.5(3)
Fe1 C10 C11 C12 -172.78(19)
C9 C10 C11 S1 -144.0(2)
C6 C10 C11 S1 48.6(3)
Fe1 C10 C11 S1 -48.6(3)
S2 S1 C11 C10 -150.97(15)
S2 S1 C11 C12 -25.7(2)
C10 C11 C12 C13 -79.5(3)
S1 C11 C12 C13 159.88(18)
C11 C12 C13 O1 -8.6(4)
C11 C12 C13 C14 173.0(2)
O1 C13 C14 C19 176.4(2)
C12 C13 C14 C19 -5.2(4)
O1 C13 C14 C15 -5.6(4)
C12 C13 C14 C15 172.8(2)
C19 C14 C15 C16 0.0(4)
C13 C14 C15 C16 -178.0(2)
C14 C15 C16 C17 0.0(4)
C15 C16 C17 C18 0.0(4)
C16 C17 C18 C19 0.0(4)
C15 C14 C19 C18 0.0(4)
C13 C14 C19 C18 177.9(2)
C17 C18 C19 C14 0.0(4)
C22 Fe2 C20 C24 79.73(16)
C23 Fe2 C20 C24 36.52(15)
C28 Fe2 C20 C24 -129.54(15)
C21 Fe2 C20 C24 116.8(2)
C29 Fe2 C20 C24 -169.07(15)
C27 Fe2 C20 C24 -86.58(17)
C25 Fe2 C20 C24 172.1(4)
C26 Fe2 C20 C24 -55.2(3)
C22 Fe2 C20 C21 -37.05(15)
C24 Fe2 C20 C21 -116.8(2)
C23 Fe2 C20 C21 -80.27(16)
C28 Fe2 C20 C21 113.68(16)
C29 Fe2 C20 C21 74.15(19)
C27 Fe2 C20 C21 156.64(15)
C25 Fe2 C20 C21 55.3(5)
C26 Fe2 C20 C21 -171.99(19)
C24 C20 C21 C22 -2.1(3)
Fe2 C20 C21 C22 58.68(18)
C24 C20 C21 Fe2 -60.74(18)
C24 Fe2 C21 C22 -80.42(16)
C20 Fe2 C21 C22 -118.9(2)
C23 Fe2 C21 C22 -38.48(15)
C28 Fe2 C21 C22 157.45(15)
C29 Fe2 C21 C22 113.97(16)
C27 Fe2 C21 C22 -164.08(19)
C25 Fe2 C21 C22 74.83(19)
C26 Fe2 C21 C22 37.9(6)
C22 Fe2 C21 C20 118.9(2)
C24 Fe2 C21 C20 38.53(15)
C23 Fe2 C21 C20 80.47(16)
C28 Fe2 C21 C20 -83.60(17)
C29 Fe2 C21 C20 -127.08(16)
C27 Fe2 C21 C20 -45.1(3)
C25 Fe2 C21 C20 -166.22(15)
C26 Fe2 C21 C20 156.8(5)
C20 C21 C22 C23 3.9(3)
Fe2 C21 C22 C23 62.61(19)
C20 C21 C22 Fe2 -58.74(18)
C24 Fe2 C22 C21 81.58(16)
C20 Fe2 C22 C21 38.05(15)
C23 Fe2 C22 C21 117.0(2)
C28 Fe2 C22 C21 -45.9(3)
C29 Fe2 C22 C21 -84.56(17)
C27 Fe2 C22 C21 140.8(4)
C25 Fe2 C22 C21 -128.36(16)
C26 Fe2 C22 C21 -171.34(15)
C24 Fe2 C22 C23 -35.40(15)
C20 Fe2 C22 C23 -78.93(16)
C28 Fe2 C22 C23 -162.9(2)
C21 Fe2 C22 C23 -117.0(2)
C29 Fe2 C22 C23 158.45(15)
C27 Fe2 C22 C23 23.8(5)
C25 Fe2 C22 C23 114.66(16)
C26 Fe2 C22 C23 71.7(2)
C21 C22 C23 C24 -4.3(3)
Fe2 C22 C23 C24 58.45(19)
C21 C22 C23 Fe2 -62.78(19)
C22 Fe2 C23 C24 -121.0(2)
C20 Fe2 C23 C24 -38.02(15)
C28 Fe2 C23 C24 26.3(5)
C21 Fe2 C23 C24 -82.65(17)
C29 Fe2 C23 C24 -167.6(2)
C27 Fe2 C23 C24 65.5(2)
C25 Fe2 C23 C24 152.39(15)
C26 Fe2 C23 C24 108.34(16)
C24 Fe2 C23 C22 121.0(2)
C20 Fe2 C23 C22 83.01(17)
C28 Fe2 C23 C22 147.3(4)
C21 Fe2 C23 C22 38.38(15)
C29 Fe2 C23 C22 -46.5(3)
C27 Fe2 C23 C22 -173.48(15)
C25 Fe2 C23 C22 -86.57(18)
C26 Fe2 C23 C22 -130.63(16)
C22 C23 C24 C20 3.0(3)
Fe2 C23 C24 C20 61.02(19)
C22 C23 C24 Fe2 -58.00(19)
C21 C20 C24 C23 -0.6(3)
Fe2 C20 C24 C23 -61.88(19)
C21 C20 C24 Fe2 61.31(18)
C22 Fe2 C24 C23 36.53(16)
C20 Fe2 C24 C23 118.8(2)
C28 Fe2 C24 C23 -171.73(15)
C21 Fe2 C24 C23 79.67(17)
C29 Fe2 C24 C23 156.9(4)
C27 Fe2 C24 C23 -132.10(16)
C25 Fe2 C24 C23 -57.5(3)
C26 Fe2 C24 C23 -89.85(17)
C22 Fe2 C24 C20 -82.27(17)
C23 Fe2 C24 C20 -118.8(2)
C28 Fe2 C24 C20 69.46(19)
C21 Fe2 C24 C20 -39.14(15)
C29 Fe2 C24 C20 38.1(5)
C27 Fe2 C24 C20 109.10(16)
C25 Fe2 C24 C20 -176.3(2)
C26 Fe2 C24 C20 151.35(15)
C22 Fe2 C25 C29 110.32(16)
C24 Fe2 C25 C29 -167.7(2)
C20 Fe2 C25 C29 23.2(5)
C23 Fe2 C25 C29 153.83(15)
C28 Fe2 C25 C29 -39.18(15)
C21 Fe2 C25 C29 68.70(19)
C27 Fe2 C25 C29 -83.38(16)
C26 Fe2 C25 C29 -121.0(2)
C22 Fe2 C25 C26 -128.64(15)
C24 Fe2 C25 C26 -46.7(3)
C20 Fe2 C25 C26 144.3(4)
C23 Fe2 C25 C26 -85.14(17)
C28 Fe2 C25 C26 81.86(16)
C21 Fe2 C25 C26 -170.27(15)
C29 Fe2 C25 C26 121.0(2)
C27 Fe2 C25 C26 37.65(15)
C29 C25 C26 C27 -0.1(3)
Fe2 C25 C26 C27 -58.86(18)
C29 C25 C26 Fe2 58.74(19)
C22 Fe2 C26 C27 -165.43(15)
C24 Fe2 C26 C27 -83.28(17)
C20 Fe2 C26 C27 -46.7(3)
C23 Fe2 C26 C27 -124.97(15)
C28 Fe2 C26 C27 39.10(15)
C21 Fe2 C26 C27 163.0(5)
C29 Fe2 C26 C27 82.98(16)
C25 Fe2 C26 C27 119.1(2)
C22 Fe2 C26 C25 75.52(19)
C24 Fe2 C26 C25 157.66(15)
C20 Fe2 C26 C25 -165.78(19)
C23 Fe2 C26 C25 115.97(16)
C28 Fe2 C26 C25 -79.96(16)
C21 Fe2 C26 C25 43.9(6)
C29 Fe2 C26 C25 -36.08(15)
C27 Fe2 C26 C25 -119.1(2)
C25 C26 C27 C28 -1.3(3)
Fe2 C26 C27 C28 -60.23(18)
C25 C26 C27 Fe2 58.89(18)
C22 Fe2 C27 C28 175.2(4)
C24 Fe2 C27 C28 -129.62(15)
C20 Fe2 C27 C28 -87.70(16)
C23 Fe2 C27 C28 -165.65(15)
C21 Fe2 C27 C28 -57.2(3)
C29 Fe2 C27 C28 36.32(15)
C25 Fe2 C27 C28 79.04(16)
C26 Fe2 C27 C28 116.8(2)
C22 Fe2 C27 C26 58.4(5)
C24 Fe2 C27 C26 113.61(15)
C20 Fe2 C27 C26 155.52(15)
C23 Fe2 C27 C26 77.58(18)
C28 Fe2 C27 C26 -116.8(2)
C21 Fe2 C27 C26 -173.96(18)
C29 Fe2 C27 C26 -80.45(16)
C25 Fe2 C27 C26 -37.74(15)
C26 C27 C28 C29 2.4(3)
Fe2 C27 C28 C29 -58.77(19)
C26 C27 C28 Fe2 61.13(18)
C22 Fe2 C28 C29 -56.3(3)
C24 Fe2 C28 C29 -168.90(15)
C20 Fe2 C28 C29 -129.98(15)
C23 Fe2 C28 C29 170.7(4)
C21 Fe2 C28 C29 -87.49(17)
C27 Fe2 C28 C29 121.5(2)
C25 Fe2 C28 C29 38.41(15)
C26 Fe2 C28 C29 82.60(16)
C22 Fe2 C28 C27 -177.7(2)
C24 Fe2 C28 C27 69.63(19)
C20 Fe2 C28 C27 108.55(16)
C23 Fe2 C28 C27 49.2(5)
C21 Fe2 C28 C27 151.04(15)
C29 Fe2 C28 C27 -121.5(2)
C25 Fe2 C28 C27 -83.06(16)
C26 Fe2 C28 C27 -38.87(15)
C26 C25 C29 C28 1.6(3)
Fe2 C25 C29 C28 60.62(18)
C26 C25 C29 C30 174.3(2)
Fe2 C25 C29 C30 -126.6(3)
C26 C25 C29 Fe2 -59.06(18)
C27 C28 C29 C25 -2.4(3)
Fe2 C28 C29 C25 -61.34(18)
C27 C28 C29 C30 -175.4(2)
Fe2 C28 C29 C30 125.7(3)
C27 C28 C29 Fe2 58.90(19)
C22 Fe2 C29 C25 -90.07(17)
C24 Fe2 C29 C25 155.9(4)
C20 Fe2 C29 C25 -173.71(15)
C23 Fe2 C29 C25 -57.8(3)
C28 Fe2 C29 C25 116.8(2)
C21 Fe2 C29 C25 -132.19(15)
C27 Fe2 C29 C25 80.30(16)
C26 Fe2 C29 C25 36.81(15)
C22 Fe2 C29 C28 153.15(15)
C24 Fe2 C29 C28 39.1(5)
C20 Fe2 C29 C28 69.51(19)
C23 Fe2 C29 C28 -174.6(2)
C21 Fe2 C29 C28 111.03(16)
C27 Fe2 C29 C28 -36.48(15)
C25 Fe2 C29 C28 -116.8(2)
C26 Fe2 C29 C28 -79.97(16)
C22 Fe2 C29 C30 33.3(3)
C24 Fe2 C29 C30 -80.7(5)
C20 Fe2 C29 C30 -50.3(3)
C23 Fe2 C29 C30 65.6(4)
C28 Fe2 C29 C30 -119.8(3)
C21 Fe2 C29 C30 -8.8(3)
C27 Fe2 C29 C30 -156.3(3)
C25 Fe2 C29 C30 123.4(3)
C26 Fe2 C29 C30 160.2(3)
C25 C29 C30 C31 19.7(4)
C28 C29 C30 C31 -168.8(2)
Fe2 C29 C30 C31 -76.3(3)
C25 C29 C30 S2 -105.7(3)
C28 C29 C30 S2 65.8(3)
Fe2 C29 C30 S2 158.26(15)
S1 S2 C30 C29 72.71(19)
S1 S2 C30 C31 -53.59(18)
C29 C30 C31 C32 173.5(2)
S2 C30 C31 C32 -59.9(3)
C30 C31 C32 O2 -24.4(4)
C30 C31 C32 C33 156.0(2)
O2 C32 C33 C38 -160.2(2)
C31 C32 C33 C38 19.5(4)
O2 C32 C33 C34 16.3(4)
C31 C32 C33 C34 -164.0(2)
C38 C33 C34 C35 0.0(4)
C32 C33 C34 C35 -176.6(2)
C33 C34 C35 C36 0.0(4)
C34 C35 C36 C37 0.0(4)
C35 C36 C37 C38 0.0(4)
C36 C37 C38 C33 0.0(4)
C34 C33 C38 C37 0.0(4)
C32 C33 C38 C37 176.5(2)
